data_8101327
loop_
_publ_author_name
'Wattenbach, Carsten'
'Sippel, Heike'
'M\"uller, Ulrich'
'Frauenrath, Herbert'

_publ_section_title
;
Crystal structure of (2R*,4R*,5R*)-2-tert-butyl-5-hydroxy-4-methoxy-
5-methyl-1,3-dioxane, C~10~H~20~O~4~
;
_journal_issue 4
_journal_name_full 'Zeitschrift f\"ur Kristallographie - New Crystal Structures'
_journal_page_first 505
_journal_page_last 506
_journal_volume 215
_journal_year 2000
_chemical_formula_sum 'C10 H20 O4'
_chemical_formula_weight 204.27
_space_group_IT_number 19
_symmetry_cell_setting orthorhombic
_symmetry_space_group_name_Hall 'P 2ac 2ab'
_symmetry_space_group_name_H-M 'P 21 21 21'
_cell_angle_alpha 90.00
_cell_angle_beta 90.00
_cell_angle_gamma 90.00
_cell_formula_units_Z 4
_cell_length_a 9.804(2)
_cell_length_b 9.898(2)
_cell_length_c 12.358(2)
_cell_measurement_temperature 298(2)
_cell_volume 1199.2(4)
_diffrn_ambient_temperature 298(2)
_exptl_crystal_density_diffrn 1.131
_cod_database_code 8101327

loop_
_symmetry_equiv_pos_as_xyz
'x, y, z'
'-x+1/2, -y, z+1/2'
'-x, y+1/2, -z+1/2'
'x+1/2, -y+1/2, -z'

loop_
_atom_site_label
_atom_site_type_symbol
_atom_site_fract_x
_atom_site_fract_y
_atom_site_fract_z
_atom_site_U_iso_or_equiv
_atom_site_adp_type
_atom_site_occupancy
_atom_site_calc_flag
_atom_site_refinement_flags
_atom_site_disorder_assembly
_atom_site_disorder_group
O1 O -0.2195(3) 0.1904(3) 0.3590(2) 0.0512(10) Uani 1 d . . .
C2 C -0.1595(6) 0.2036(7) 0.2541(4) 0.0529(16) Uani 1 d . . .
H2 H -0.128(4) 0.115(5) 0.242(4) 0.042(15) Uiso 1 d . . .
O3 O -0.0443(4) 0.2876(4) 0.2602(2) 0.0514(11) Uani 1 d . . .
C4 C 0.0582(5) 0.2350(6) 0.3314(4) 0.0528(15) Uani 1 d . . .
H4 H 0.084(4) 0.138(4) 0.302(3) 0.029(12) Uiso 1 d . . .
C5 C 0.0015(5) 0.2236(6) 0.4437(4) 0.0527(16) Uani 1 d . . .
C6 C -0.1247(6) 0.1369(7) 0.4358(5) 0.0574(17) Uani 1 d . . .
H6A H -0.099(5) 0.044(5) 0.413(4) 0.08(2) Uiso 1 d . . .
H6B H -0.171(5) 0.138(6) 0.513(5) 0.09(2) Uiso 1 d . . .
C7 C -0.2639(6) 0.2548(6) 0.1748(4) 0.0584(16) Uani 1 d . . .
C8 C -0.1916(10) 0.2666(12) 0.0638(6) 0.092(3) Uani 1 d . . .
H8A H -0.260(5) 0.308(5) 0.014(4) 0.074(19) Uiso 1 d . . .
H8B H -0.118(7) 0.344(7) 0.057(6) 0.15(3) Uiso 1 d . . .
H8C H -0.160(6) 0.172(6) 0.060(6) 0.11(3) Uiso 1 d . . .
C9 C -0.3108(11) 0.3958(9) 0.2105(7) 0.086(3) Uani 1 d . . .
H9A H -0.358(6) 0.385(7) 0.276(5) 0.12(3) Uiso 1 d . . .
H9B H -0.363(5) 0.427(5) 0.170(5) 0.06(2) Uiso 1 d . . .
H9C H -0.231(8) 0.471(7) 0.207(5) 0.14(3) Uiso 1 d . . .
C10 C -0.3797(8) 0.1526(10) 0.1671(7) 0.084(2) Uani 1 d . . .
H10A H -0.350(7) 0.045(7) 0.152(6) 0.16(3) Uiso 1 d . . .
H10C H -0.441(6) 0.198(6) 0.119(4) 0.09(2) Uiso 1 d . . .
H10B H -0.436(5) 0.146(6) 0.238(5) 0.10(3) Uiso 1 d . . .
C11 C -0.0270(8) 0.3613(8) 0.4925(6) 0.069(2) Uani 1 d . . .
H11A H -0.061(5) 0.353(6) 0.567(5) 0.09(2) Uiso 1 d . . .
H11B H -0.098(5) 0.406(5) 0.453(4) 0.062(18) Uiso 1 d . . .
H11C H 0.064(6) 0.416(6) 0.516(5) 0.12(3) Uiso 1 d . . .
O12 O 0.0924(5) 0.1462(5) 0.5085(4) 0.0735(15) Uani 1 d . . .
H12 H 0.147(7) 0.193(7) 0.526(5) 0.11(4) Uiso 1 d . . .
O13 O 0.1693(3) 0.3216(4) 0.3274(3) 0.0684(12) Uani 1 d . . .
C14 C 0.2499(11) 0.3084(13) 0.2321(8) 0.089(3) Uani 1 d . . .
H14A H 0.201(6) 0.316(7) 0.176(4) 0.09(3) Uiso 1 d . . .
H14B H 0.271(6) 0.216(6) 0.213(5) 0.10(3) Uiso 1 d . . .
H14C H 0.309(8) 0.375(9) 0.240(6) 0.16(4) Uiso 1 d . . .

loop_
_atom_site_aniso_label
_atom_site_aniso_U_11
_atom_site_aniso_U_22
_atom_site_aniso_U_33
_atom_site_aniso_U_23
_atom_site_aniso_U_13
_atom_site_aniso_U_12
O1 0.0442(19) 0.067(2) 0.0423(18) 0.004(2) -0.0021(18) -0.002(2)
C2 0.059(4) 0.056(4) 0.044(4) -0.008(4) 0.000(3) 0.010(4)
O3 0.051(2) 0.063(3) 0.041(2) 0.001(2) 0.0005(17) -0.001(2)
C4 0.043(3) 0.056(4) 0.060(4) -0.003(4) 0.000(3) 0.000(3)
C5 0.048(3) 0.062(4) 0.048(3) 0.002(4) -0.004(3) 0.001(4)
C6 0.056(4) 0.066(5) 0.050(4) 0.002(4) -0.006(3) -0.003(4)
C7 0.065(4) 0.070(4) 0.040(3) 0.006(3) -0.002(3) 0.009(4)
C8 0.100(6) 0.122(8) 0.053(4) 0.018(6) -0.008(5) 0.015(7)
C9 0.104(7) 0.071(6) 0.082(6) 0.022(5) -0.009(6) 0.028(6)
C10 0.067(5) 0.093(7) 0.093(6) 0.002(6) -0.033(5) -0.009(5)
C11 0.084(6) 0.074(5) 0.049(4) -0.023(4) -0.006(4) 0.011(5)
O12 0.070(3) 0.078(4) 0.072(3) 0.006(3) -0.021(3) 0.007(3)
O13 0.051(2) 0.090(3) 0.065(3) -0.006(3) 0.014(2) -0.007(2)
C14 0.081(6) 0.102(8) 0.085(6) -0.010(6) 0.029(5) 0.012(6)

loop_
_geom_bond_atom_site_label_1
_geom_bond_atom_site_label_2
_geom_bond_distance
_geom_bond_site_symmetry_2
_geom_bond_publ_flag
O1 C2 1.429(6) . ?
O1 C6 1.430(6) . ?
C2 C7 1.505(7) . ?
C2 O3 1.404(6) . ?
O3 C4 1.434(5) . ?
C4 C5 1.499(7) . ?
C4 O13 1.387(6) . ?
C5 C6 1.509(7) . ?
C5 C11 1.517(9) . ?
C5 O12 1.422(6) . ?
C7 C8 1.549(9) . ?
C7 C9 1.534(10) . ?
C7 C10 1.524(8) . ?
O13 C14 1.425(8) . ?

loop_
_cod_related_entry_id
_cod_related_entry_database
_cod_related_entry_code
1 ChemSpider 21183566
